data_4131681
loop_
_publ_author_name
'Zhu, Lin'
'Sheng, Daopeng'
'Xu, Chao'
'Dai, Xing'
'Silver, Mark A.'
'Li, Jie'
'Li, Peng'
'Wang, Yaxing'
'Wang, Yanlong'
'Chen, Lanhua'
'Xiao, Chengliang'
'Chen, Jing'
'Zhou, Ruhong'
'Zhang, Chao'
'Farha, Omar K.'
'Chai, Zhifang'
'Albrecht-Schmitt, Thomas E'
'Wang, Shuao'

_publ_section_title
;
 Identifying the Recognition Site for Selective Trapping of
 <sup>99</sup>TcO<sub>4</sub><sup>-</sup> in a Hydrolytically Stable and
 Radiation Resistant Cationic Metal-Organic Framework.
;
_journal_issue 42
_journal_name_full 'Journal of the American Chemical Society'
_journal_page_first 14873
_journal_page_last 14876
_journal_paper_doi 10.1021/jacs.7b08632
_journal_volume 139
_journal_year 2017
_chemical_formula_moiety 'C38 H28 N8 Ni O2'
_chemical_formula_sum 'C38 H28 N8 Ni O2'
_chemical_formula_weight 687.39
_space_group_crystal_system triclinic
_space_group_IT_number 2
_space_group_name_Hall '-P 1'
_space_group_name_H-M_alt 'P -1'
_atom_sites_solution_hydrogens geom
_audit_creation_method SHELXL-2014/7
_cell_angle_alpha 106.811(5)
_cell_angle_beta 109.400(5)
_cell_angle_gamma 109.306(5)
_cell_formula_units_Z 2
_cell_length_a 14.487(2)
_cell_length_b 16.155(2)
_cell_length_c 16.239(2)
_cell_measurement_reflns_used 9217
_cell_measurement_temperature 293(2)
_cell_measurement_theta_max 27.22
_cell_measurement_theta_min 2.54
_cell_volume 3024.2(7)
_computing_cell_refinement 'Bruker SAINT'
_computing_data_collection 'Bruker APEX2'
_computing_data_reduction 'Bruker SAINT'
_computing_molecular_graphics 'Bruker SHELXTL'
_computing_publication_material 'Bruker SHELXTL'
_computing_structure_refinement 'SHELXL-2014/7 (Sheldrick, 2014)'
_computing_structure_solution 'SHELXS-97 (Sheldrick 2008)'
_diffrn_ambient_temperature 293(2)
_diffrn_measured_fraction_theta_full 0.997
_diffrn_measured_fraction_theta_max 0.995
_diffrn_measurement_device_type 'Bruker APEX-II CCD'
_diffrn_measurement_method '\f and \w scans'
_diffrn_radiation_type MoK\a
_diffrn_radiation_wavelength 0.71073
_diffrn_reflns_av_R_equivalents 0.0633
_diffrn_reflns_av_unetI/netI 0.0580
_diffrn_reflns_Laue_measured_fraction_full 0.997
_diffrn_reflns_Laue_measured_fraction_max 0.995
_diffrn_reflns_limit_h_max 18
_diffrn_reflns_limit_h_min -18
_diffrn_reflns_limit_k_max 20
_diffrn_reflns_limit_k_min -20
_diffrn_reflns_limit_l_max 21
_diffrn_reflns_limit_l_min -21
_diffrn_reflns_number 80115
_diffrn_reflns_point_group_measured_fraction_full 0.997
_diffrn_reflns_point_group_measured_fraction_max 0.995
_diffrn_reflns_theta_full 25.242
_diffrn_reflns_theta_max 27.527
_diffrn_reflns_theta_min 2.304
_exptl_absorpt_coefficient_mu 0.347
_exptl_absorpt_correction_T_max 0.966
_exptl_absorpt_correction_T_min 0.920
_exptl_absorpt_correction_type multi-scan
_exptl_crystal_colour blue
_exptl_crystal_density_diffrn 0.755
_exptl_crystal_description block
_exptl_crystal_F_000 712
_exptl_crystal_size_max 0.300
_exptl_crystal_size_mid 0.200
_exptl_crystal_size_min 0.100
_refine_diff_density_max 0.442
_refine_diff_density_min -0.341
_refine_diff_density_rms 0.064
_refine_ls_extinction_method none
_refine_ls_goodness_of_fit_ref 1.136
_refine_ls_hydrogen_treatment constr
_refine_ls_matrix_type full
_refine_ls_number_parameters 442
_refine_ls_number_reflns 13860
_refine_ls_number_restraints 0
_refine_ls_restrained_S_all 1.136
_refine_ls_R_factor_all 0.0922
_refine_ls_R_factor_gt 0.0567
_refine_ls_shift/su_max 0.000
_refine_ls_shift/su_mean 0.000
_refine_ls_structure_factor_coef Fsqd
_refine_ls_weighting_details 'w=1/[\s^2^(Fo^2^)+(0.1000P)^2^] where P=(Fo^2^+2Fc^2^)/3'
_refine_ls_weighting_scheme calc
_refine_ls_wR_factor_gt 0.1629
_refine_ls_wR_factor_ref 0.1787
_reflns_Friedel_coverage 0.000
_reflns_number_gt 9386
_reflns_number_total 13860
_reflns_threshold_expression 'I > 2\s(I)'
_cod_data_source_file ja7b08632_si_002.cif
_cod_data_source_block SCU101
_cod_original_cell_volume 3024.1(8)
_cod_database_code 4131681
_shelx_shelxl_version_number 2014/7
_shelx_space_group_comment
; 
The symmetry employed for this shelxl refinement is uniquely defined 
by the following loop, which should always be used as a source of 
symmetry information in preference to the above space-group names. 
They are only intended as comments. 
;
_shelx_estimated_absorpt_t_min 0.903
_shelx_estimated_absorpt_t_max 0.966

loop_
_space_group_symop_operation_xyz
'x, y, z'
'-x, -y, -z'

loop_
_atom_site_label
_atom_site_type_symbol
_atom_site_fract_x
_atom_site_fract_y
_atom_site_fract_z
_atom_site_U_iso_or_equiv
_atom_site_adp_type
_atom_site_occupancy
_atom_site_site_symmetry_order
_atom_site_calc_flag
_atom_site_refinement_flags_posn
_atom_site_refinement_flags_adp
Ni1 Ni -0.07734(2) 0.11074(2) 0.08549(2) 0.02943(11) Uani 1 1 d . .
O1 O -0.07606(14) 0.05467(12) -0.04657(11) 0.0369(4) Uani 1 1 d . .
O2 O -0.03578(13) -0.05605(11) -0.12334(11) 0.0361(4) Uani 1 1 d . .
N7 N -0.06853(15) 0.15186(13) 0.22167(13) 0.0338(4) Uani 1 1 d . .
N5 N 0.20174(16) 0.02884(13) 0.95785(13) 0.0362(4) Uani 1 1 d . .
C38 C -0.03296(18) -0.00073(16) -0.04916(16) 0.0312(5) Uani 1 1 d . .
N2 N 0.18954(16) 0.84240(14) 0.96994(14) 0.0369(5) Uani 1 1 d . .
N3 N 0.94483(17) 0.75118(14) 0.86439(15) 0.0422(5) Uani 1 1 d . .
N4 N 0.00424(16) 0.21605(15) 0.38136(13) 0.0419(5) Uani 1 1 d . .
C35 C 0.25391(18) 0.37995(16) 0.67515(16) 0.0336(5) Uani 1 1 d . .
N6 N 0.28479(16) 0.15769(14) 0.93925(14) 0.0407(5) Uani 1 1 d . .
C36 C 0.33388(18) 0.52277(16) 0.84098(16) 0.0340(5) Uani 1 1 d . .
N8 N 0.27039(17) 0.74888(15) 0.97131(14) 0.0427(5) Uani 1 1 d . .
C37 C 0.46348(18) 0.48560(16) 0.79003(16) 0.0313(5) Uani 1 1 d . .
N1 N 0.78336(18) 0.63298(15) 0.82248(17) 0.0488(5) Uani 1 1 d . .
C1 C 0.0235(2) 0.19915(18) 0.30448(16) 0.0393(6) Uani 1 1 d . .
H28 H 0.0939 0.2187 0.3094 0.047 Uiso 1 1 calc R U
C2 C 0.08746(19) 0.26983(18) 0.48232(16) 0.0400(6) Uani 1 1 d . .
C3 C 0.0833(2) 0.3459(2) 0.54443(19) 0.0541(7) Uani 1 1 d . .
H1 H 0.0258 0.3608 0.5222 0.065 Uiso 1 1 calc R U
C4 C 0.1669(2) 0.4001(2) 0.64108(18) 0.0479(6) Uani 1 1 d . .
H2 H 0.1642 0.4509 0.6837 0.057 Uiso 1 1 calc R U
C5 C 0.2524(2) 0.30047(19) 0.61109(18) 0.0484(6) Uani 1 1 d . .
H3 H 0.3080 0.2836 0.6336 0.058 Uiso 1 1 calc R U
C6 C 0.1708(2) 0.2459(2) 0.51509(19) 0.0505(7) Uani 1 1 d . .
H4 H 0.1720 0.1936 0.4730 0.061 Uiso 1 1 calc R U
C7 C 0.34770(18) 0.43692(16) 0.78243(15) 0.0302(5) Uani 1 1 d . .
C8 C 0.33536(18) 0.36105(16) 0.82285(15) 0.0309(5) Uani 1 1 d . .
C9 C 0.2326(2) 0.30841(18) 0.81512(18) 0.0436(6) Uani 1 1 d . .
H5 H 0.1738 0.3186 0.7837 0.052 Uiso 1 1 calc R U
C10 C 0.2149(2) 0.24142(18) 0.85271(18) 0.0433(6) Uani 1 1 d . .
H6 H 0.1459 0.2080 0.8480 0.052 Uiso 1 1 calc R U
C11 C 0.30261(19) 0.22502(16) 0.89771(16) 0.0353(5) Uani 1 1 d . .
C12 C 0.4014(2) 0.27142(19) 0.9017(2) 0.0490(7) Uani 1 1 d . .
H7 H 0.4587 0.2582 0.9298 0.059 Uiso 1 1 calc R U
C13 C 0.4182(2) 0.33909(18) 0.86385(19) 0.0428(6) Uani 1 1 d . .
H8 H 0.4865 0.3699 0.8664 0.051 Uiso 1 1 calc R U
C14 C 0.3551(3) 0.1688(3) 1.0276(3) 0.0968(15) Uani 1 1 d . .
H9 H 0.4251 0.2214 1.0729 0.116 Uiso 1 1 calc R U
C15 C 0.3020(3) 0.0879(2) 1.0354(2) 0.0769(11) Uani 1 1 d . .
H10 H 0.3312 0.0750 1.0876 0.092 Uiso 1 1 calc R U
C16 C 0.1933(2) 0.07459(17) 0.90285(17) 0.0402(6) Uani 1 1 d . .
H11 H 0.1299 0.0511 0.8447 0.048 Uiso 1 1 calc R U
C17 C 0.3110(2) 0.52866(18) 0.91777(17) 0.0411(6) Uani 1 1 d . .
H18 H 0.3074 0.4809 0.9394 0.049 Uiso 1 1 calc R U
C18 C 0.2930(2) 0.60454(19) 0.96358(18) 0.0448(6) Uani 1 1 d . .
H12 H 0.2768 0.6070 1.0148 0.054 Uiso 1 1 calc R U
C19 C 0.29926(19) 0.67554(17) 0.93251(16) 0.0370(5) Uani 1 1 d . .
C20 C 0.3290(2) 0.67497(18) 0.85955(18) 0.0435(6) Uani 1 1 d . .
H13 H 0.3371 0.7252 0.8410 0.052 Uiso 1 1 calc R U
C21 C 0.3465(2) 0.59962(18) 0.81481(18) 0.0430(6) Uani 1 1 d . .
H14 H 0.3671 0.5997 0.7663 0.052 Uiso 1 1 calc R U
C22 C 0.2101(2) 0.77958(18) 0.91745(18) 0.0398(6) Uani 1 1 d . .
H15 H 0.1859 0.7587 0.8509 0.048 Uiso 1 1 calc R U
C23 C 0.2378(3) 0.8512(2) 1.0621(2) 0.0628(9) Uani 1 1 d . .
H17 H 0.2356 0.8903 1.1155 0.075 Uiso 1 1 calc R U
C24 C 0.2882(3) 0.7961(2) 1.0648(2) 0.0683(10) Uani 1 1 d . .
H16 H 0.3279 0.7904 1.1192 0.082 Uiso 1 1 calc R U
C25 C 0.5551(2) 0.54246(18) 0.88048(17) 0.0425(6) Uani 1 1 d . .
H19 H 0.5457 0.5487 0.9355 0.051 Uiso 1 1 calc R U
C26 C 0.6615(2) 0.59101(19) 0.89313(19) 0.0476(6) Uani 1 1 d . .
H25 H 0.7224 0.6277 0.9552 0.057 Uiso 1 1 calc R U
C27 C 0.6743(2) 0.58344(18) 0.81174(18) 0.0419(6) Uani 1 1 d . .
C28 C 0.5847(2) 0.5282(2) 0.7209(2) 0.0652(9) Uani 1 1 d . .
H20 H 0.5946 0.5234 0.6663 0.078 Uiso 1 1 calc R U
C29 C 0.4795(2) 0.4794(2) 0.7091(2) 0.0568(8) Uani 1 1 d . .
H21 H 0.4191 0.4423 0.6467 0.068 Uiso 1 1 calc R U
C30 C 0.8282(3) 0.5898(2) 0.7726(3) 0.0827(11) Uani 1 1 d . .
H22 H 0.7962 0.5242 0.7287 0.099 Uiso 1 1 calc R U
C31 C 0.9283(3) 0.6627(2) 0.8007(3) 0.0790(11) Uani 1 1 d . .
H24 H 0.9790 0.6548 0.7803 0.095 Uiso 1 1 calc R U
C32 C 0.8534(2) 0.72831(17) 0.86959(18) 0.0413(6) Uani 1 1 d . .
H23 H 0.8381 0.7747 0.9034 0.050 Uiso 1 1 calc R U
C33 C -0.1082(2) 0.1777(2) 0.34538(18) 0.0534(7) Uani 1 1 d . .
H26 H -0.1469 0.1789 0.3810 0.064 Uiso 1 1 calc R U
C34 C -0.1515(2) 0.13763(19) 0.24704(18) 0.0452(6) Uani 1 1 d . .
H27 H -0.2269 0.1051 0.2030 0.054 Uiso 1 1 calc R U

loop_
_atom_site_aniso_label
_atom_site_aniso_U_11
_atom_site_aniso_U_22
_atom_site_aniso_U_33
_atom_site_aniso_U_23
_atom_site_aniso_U_13
_atom_site_aniso_U_12
Ni1 0.03320(18) 0.02492(17) 0.03356(17) 0.01370(13) 0.01790(13) 0.01471(13)
O1 0.0487(10) 0.0402(9) 0.0364(8) 0.0214(7) 0.0230(8) 0.0301(8)
O2 0.0433(9) 0.0350(9) 0.0314(8) 0.0128(7) 0.0172(7) 0.0220(8)
N7 0.0295(10) 0.0314(10) 0.0324(10) 0.0103(9) 0.0132(8) 0.0107(9)
N5 0.0387(11) 0.0272(10) 0.0355(10) 0.0139(9) 0.0150(9) 0.0105(9)
C38 0.0331(12) 0.0272(12) 0.0371(12) 0.0160(10) 0.0195(10) 0.0141(10)
N2 0.0403(11) 0.0351(11) 0.0419(11) 0.0177(9) 0.0214(9) 0.0226(10)
N3 0.0443(12) 0.0297(11) 0.0610(13) 0.0191(10) 0.0348(11) 0.0174(10)
N4 0.0353(11) 0.0494(13) 0.0326(10) 0.0134(9) 0.0139(9) 0.0178(10)
C35 0.0350(12) 0.0329(12) 0.0323(11) 0.0147(10) 0.0156(10) 0.0157(11)
N6 0.0369(11) 0.0284(11) 0.0444(11) 0.0199(9) 0.0128(9) 0.0058(9)
C36 0.0338(12) 0.0319(12) 0.0349(12) 0.0145(10) 0.0156(10) 0.0152(10)
N8 0.0502(13) 0.0449(12) 0.0391(11) 0.0170(10) 0.0192(10) 0.0325(11)
C37 0.0362(12) 0.0274(12) 0.0335(11) 0.0145(10) 0.0183(10) 0.0158(10)
N1 0.0445(13) 0.0371(12) 0.0697(15) 0.0212(11) 0.0377(12) 0.0164(11)
C1 0.0364(13) 0.0423(14) 0.0368(13) 0.0131(11) 0.0196(11) 0.0178(12)
C2 0.0359(13) 0.0435(14) 0.0286(11) 0.0109(11) 0.0114(10) 0.0144(12)
C3 0.0490(16) 0.0662(19) 0.0414(14) 0.0166(13) 0.0143(12) 0.0347(15)
C4 0.0510(16) 0.0498(16) 0.0374(13) 0.0111(12) 0.0178(12) 0.0285(14)
C5 0.0474(15) 0.0465(16) 0.0429(14) 0.0132(12) 0.0134(12) 0.0274(13)
C6 0.0538(16) 0.0466(16) 0.0413(14) 0.0102(12) 0.0175(13) 0.0263(14)
C7 0.0323(12) 0.0292(12) 0.0309(11) 0.0140(10) 0.0157(10) 0.0153(10)
C8 0.0302(11) 0.0279(12) 0.0307(11) 0.0114(9) 0.0145(9) 0.0110(10)
C9 0.0391(14) 0.0432(15) 0.0510(15) 0.0257(13) 0.0195(12) 0.0201(12)
C10 0.0359(13) 0.0411(14) 0.0511(15) 0.0234(13) 0.0219(12) 0.0127(12)
C11 0.0370(13) 0.0265(12) 0.0383(12) 0.0170(10) 0.0153(10) 0.0110(10)
C12 0.0414(14) 0.0457(15) 0.0689(18) 0.0358(14) 0.0247(13) 0.0227(13)
C13 0.0371(13) 0.0406(14) 0.0579(15) 0.0278(13) 0.0251(12) 0.0182(12)
C14 0.057(2) 0.073(2) 0.084(2) 0.058(2) -0.0204(18) -0.0158(17)
C15 0.0575(19) 0.059(2) 0.0624(19) 0.0424(17) -0.0097(15) -0.0027(16)
C16 0.0384(13) 0.0301(13) 0.0386(13) 0.0164(11) 0.0100(11) 0.0092(11)
C17 0.0533(15) 0.0455(15) 0.0402(13) 0.0258(12) 0.0255(12) 0.0309(13)
C18 0.0561(16) 0.0557(16) 0.0399(13) 0.0265(13) 0.0273(12) 0.0359(14)
C19 0.0354(13) 0.0368(13) 0.0377(12) 0.0131(11) 0.0135(11) 0.0229(11)
C20 0.0483(15) 0.0365(14) 0.0537(15) 0.0245(12) 0.0264(13) 0.0224(12)
C21 0.0532(16) 0.0395(14) 0.0468(14) 0.0229(12) 0.0291(13) 0.0244(13)
C22 0.0465(14) 0.0429(14) 0.0415(13) 0.0220(12) 0.0231(12) 0.0282(13)
C23 0.089(2) 0.071(2) 0.0407(15) 0.0199(14) 0.0258(15) 0.060(2)
C24 0.098(2) 0.090(2) 0.0377(14) 0.0285(15) 0.0258(16) 0.073(2)
C25 0.0424(14) 0.0448(15) 0.0375(13) 0.0168(12) 0.0228(11) 0.0154(12)
C26 0.0386(14) 0.0417(15) 0.0460(14) 0.0115(12) 0.0172(12) 0.0114(12)
C27 0.0404(14) 0.0356(14) 0.0521(15) 0.0194(12) 0.0297(13) 0.0129(12)
C28 0.0563(18) 0.091(2) 0.0520(17) 0.0374(17) 0.0374(15) 0.0224(18)
C29 0.0433(15) 0.077(2) 0.0420(15) 0.0302(15) 0.0197(13) 0.0171(15)
C30 0.074(2) 0.0350(16) 0.123(3) 0.0101(18) 0.064(2) 0.0129(17)
C31 0.068(2) 0.0418(17) 0.128(3) 0.0191(19) 0.070(2) 0.0199(16)
C32 0.0400(14) 0.0276(13) 0.0483(14) 0.0092(11) 0.0229(12) 0.0124(11)
C33 0.0391(14) 0.075(2) 0.0398(14) 0.0209(14) 0.0213(12) 0.0220(14)
C34 0.0320(13) 0.0558(16) 0.0411(14) 0.0199(12) 0.0176(11) 0.0150(12)

loop_
_atom_type_symbol
_atom_type_description
_atom_type_scat_dispersion_real
_atom_type_scat_dispersion_imag
_atom_type_scat_source
C C 0.0033 0.0016 'International Tables Vol C Tables 4.2.6.8 and 6.1.1.4'
H H 0.0000 0.0000 'International Tables Vol C Tables 4.2.6.8 and 6.1.1.4'
N N 0.0061 0.0033 'International Tables Vol C Tables 4.2.6.8 and 6.1.1.4'
O O 0.0106 0.0060 'International Tables Vol C Tables 4.2.6.8 and 6.1.1.4'
Ni Ni 0.3393 1.1124 'International Tables Vol C Tables 4.2.6.8 and 6.1.1.4'

loop_
_geom_angle_atom_site_label_1
_geom_angle_atom_site_label_2
_geom_angle_atom_site_label_3
_geom_angle
_geom_angle_site_symmetry_1
_geom_angle_site_symmetry_3
N2 Ni1 N7 96.05(7) 2_566 .
N2 Ni1 N5 93.41(8) 2_566 2_556
N7 Ni1 N5 88.17(7) . 2_556
N2 Ni1 O1 92.61(7) 2_566 .
N7 Ni1 O1 170.82(6) . .
N5 Ni1 O1 88.29(7) 2_556 .
N2 Ni1 N3 90.40(8) 2_566 2_666
N7 Ni1 N3 90.22(8) . 2_666
N5 Ni1 N3 176.01(8) 2_556 2_666
O1 Ni1 N3 92.76(7) . 2_666
N2 Ni1 O2 172.31(6) 2_566 2
N7 Ni1 O2 91.63(6) . 2
N5 Ni1 O2 86.45(7) 2_556 2
O1 Ni1 O2 79.70(6) . 2
N3 Ni1 O2 89.95(7) 2_666 2
C38 O1 Ni1 112.25(13) . .
C38 O2 Ni1 111.51(13) . 2
C1 N7 C34 105.14(19) . .
C1 N7 Ni1 124.87(15) . .
C34 N7 Ni1 129.99(15) . .
C15 N5 C16 105.0(2) . .
C15 N5 Ni1 132.80(17) . 2_556
C16 N5 Ni1 122.13(16) . 2_556
O2 C38 O1 126.2(2) . .
O2 C38 C38 116.8(2) . 2
O1 C38 C38 117.0(2) . 2
C22 N2 C23 105.2(2) . .
C22 N2 Ni1 125.10(16) . 2_566
C23 N2 Ni1 128.28(17) . 2_566
C32 N3 C31 103.6(2) . .
C32 N3 Ni1 130.24(16) . 2_666
C31 N3 Ni1 125.22(17) . 2_666
C1 N4 C33 107.06(19) . .
C1 N4 C2 125.8(2) . .
C33 N4 C2 127.0(2) . .
C4 C35 C5 117.8(2) . .
C4 C35 C7 123.33(19) . .
C5 C35 C7 118.8(2) . .
C16 N6 C14 105.6(2) . .
C16 N6 C11 126.7(2) . .
C14 N6 C11 127.6(2) . .
C17 C36 C21 117.8(2) . .
C17 C36 C7 124.2(2) . .
C21 C36 C7 118.0(2) . .
C22 N8 C24 105.9(2) . .
C22 N8 C19 124.3(2) . .
C24 N8 C19 129.6(2) . .
C25 C37 C29 117.6(2) . .
C25 C37 C7 119.31(19) . .
C29 C37 C7 123.0(2) . .
C32 N1 C30 106.2(2) . .
C32 N1 C27 128.3(2) . .
C30 N1 C27 124.9(2) . .
N7 C1 N4 111.9(2) . .
N7 C1 H28 124.0 . .
N4 C1 H28 124.0 . .
C3 C2 C6 121.1(2) . .
C3 C2 N4 119.2(2) . .
C6 C2 N4 119.7(2) . .
C2 C3 C4 118.7(2) . .
C2 C3 H1 120.6 . .
C4 C3 H1 120.6 . .
C35 C4 C3 121.4(2) . .
C35 C4 H2 119.3 . .
C3 C4 H2 119.3 . .
C6 C5 C35 121.8(2) . .
C6 C5 H3 119.1 . .
C35 C5 H3 119.1 . .
C2 C6 C5 119.1(2) . .
C2 C6 H4 120.5 . .
C5 C6 H4 120.5 . .
C8 C7 C35 105.27(17) . .
C8 C7 C37 112.84(17) . .
C35 C7 C37 112.08(17) . .
C8 C7 C36 111.23(17) . .
C35 C7 C36 110.25(17) . .
C37 C7 C36 105.28(17) . .
C9 C8 C13 117.2(2) . .
C9 C8 C7 118.1(2) . .
C13 C8 C7 124.7(2) . .
C10 C9 C8 122.1(2) . .
C10 C9 H5 119.0 . .
C8 C9 H5 119.0 . .
C9 C10 C11 118.6(2) . .
C9 C10 H6 120.7 . .
C11 C10 H6 120.7 . .
C12 C11 C10 120.4(2) . .
C12 C11 N6 121.3(2) . .
C10 C11 N6 118.3(2) . .
C11 C12 C13 120.4(2) . .
C11 C12 H7 119.8 . .
C13 C12 H7 119.8 . .
C8 C13 C12 121.1(2) . .
C8 C13 H8 119.4 . .
C12 C13 H8 119.4 . .
C15 C14 N6 106.0(3) . .
C15 C14 H9 127.0 . .
N6 C14 H9 127.0 . .
N5 C15 C14 110.7(2) . .
N5 C15 H10 124.6 . .
C14 C15 H10 124.6 . .
N6 C16 N5 112.6(2) . .
N6 C16 H11 123.7 . .
N5 C16 H11 123.7 . .
C36 C17 C18 121.4(2) . .
C36 C17 H18 119.3 . .
C18 C17 H18 119.3 . .
C19 C18 C17 119.4(2) . .
C19 C18 H12 120.3 . .
C17 C18 H12 120.3 . .
C18 C19 C20 120.5(2) . .
C18 C19 N8 120.7(2) . .
C20 C19 N8 118.8(2) . .
C21 C20 C19 119.5(2) . .
C21 C20 H13 120.2 . .
C19 C20 H13 120.2 . .
C20 C21 C36 121.1(2) . .
C20 C21 H14 119.4 . .
C36 C21 H14 119.4 . .
N2 C22 N8 111.9(2) . .
N2 C22 H15 124.1 . .
N8 C22 H15 124.1 . .
C24 C23 N2 110.3(2) . .
C24 C23 H17 124.8 . .
N2 C23 H17 124.8 . .
C23 C24 N8 106.7(2) . .
C23 C24 H16 126.7 . .
N8 C24 H16 126.7 . .
C37 C25 C26 122.6(2) . .
C37 C25 H19 118.7 . .
C26 C25 H19 118.7 . .
C25 C26 C27 118.3(2) . .
C25 C26 H25 120.8 . .
C27 C26 H25 120.8 . .
C26 C27 C28 120.5(2) . .
C26 C27 N1 119.6(2) . .
C28 C27 N1 119.9(2) . .
C29 C28 C27 120.7(2) . .
C29 C28 H20 119.7 . .
C27 C28 H20 119.7 . .
C28 C29 C37 120.3(3) . .
C28 C29 H21 119.8 . .
C37 C29 H21 119.8 . .
N1 C30 C31 105.4(3) . .
N1 C30 H22 127.3 . .
C31 C30 H22 127.3 . .
C30 C31 N3 110.3(3) . .
C30 C31 H24 124.8 . .
N3 C31 H24 124.8 . .
N3 C32 N1 114.1(2) . .
N3 C32 H23 123.0 . .
N1 C32 H23 123.0 . .
C34 C33 N4 105.6(2) . .
C34 C33 H26 127.2 . .
N4 C33 H26 127.2 . .
C33 C34 N7 110.3(2) . .
C33 C34 H27 124.9 . .
N7 C34 H27 124.9 . .

loop_
_geom_bond_atom_site_label_1
_geom_bond_atom_site_label_2
_geom_bond_distance
_geom_bond_site_symmetry_2
Ni1 N2 2.0645(18) 2_566
Ni1 N7 2.0627(18) .
Ni1 N5 2.0929(19) 2_556
Ni1 O1 2.0816(15) .
Ni1 N3 2.098(2) 2_666
Ni1 O2 2.1086(15) 2
O1 C38 1.248(3) .
O2 C38 1.254(3) .
O2 Ni1 2.1085(15) 2
N7 C1 1.308(3) .
N7 C34 1.367(3) .
N5 C15 1.334(3) .
N5 C16 1.315(3) .
N5 Ni1 2.0929(19) 2_556
C38 C38 1.553(4) 2
N2 C22 1.309(3) .
N2 C23 1.366(3) .
N2 Ni1 2.0644(19) 2_566
N3 C32 1.291(3) .
N3 C31 1.386(3) .
N3 Ni1 2.099(2) 2_666
N4 C1 1.340(3) .
N4 C33 1.368(3) .
N4 C2 1.438(3) .
C35 C4 1.383(3) .
C35 C5 1.387(3) .
C35 C7 1.550(3) .
N6 C16 1.324(3) .
N6 C14 1.374(3) .
N6 C11 1.435(3) .
C36 C17 1.379(3) .
C36 C21 1.401(3) .
C36 C7 1.554(3) .
N8 C22 1.343(3) .
N8 C24 1.375(3) .
N8 C19 1.431(3) .
C37 C25 1.372(3) .
C37 C29 1.390(3) .
C37 C7 1.543(3) .
N1 C32 1.325(3) .
N1 C30 1.373(4) .
N1 C27 1.437(3) .
C1 H28 0.9300 .
C2 C3 1.380(3) .
C2 C6 1.375(3) .
C3 C4 1.392(3) .
C3 H1 0.9300 .
C4 H2 0.9300 .
C5 C6 1.377(3) .
C5 H3 0.9300 .
C6 H4 0.9300 .
C7 C8 1.537(3) .
C8 C9 1.390(3) .
C8 C13 1.377(3) .
C9 C10 1.383(3) .
C9 H5 0.9300 .
C10 C11 1.391(3) .
C10 H6 0.9300 .
C11 C12 1.347(3) .
C12 C13 1.394(3) .
C12 H7 0.9300 .
C13 H8 0.9300 .
C14 C15 1.344(4) .
C14 H9 0.9300 .
C15 H10 0.9300 .
C16 H11 0.9300 .
C17 C18 1.392(3) .
C17 H18 0.9300 .
C18 C19 1.369(3) .
C18 H12 0.9300 .
C19 C20 1.388(3) .
C20 C21 1.374(3) .
C20 H13 0.9300 .
C21 H14 0.9300 .
C22 H15 0.9300 .
C23 C24 1.327(4) .
C23 H17 0.9300 .
C24 H16 0.9300 .
C25 C26 1.389(3) .
C25 H19 0.9300 .
C26 C27 1.372(3) .
C26 H25 0.9300 .
C27 C28 1.363(4) .
C28 C29 1.381(4) .
C28 H20 0.9300 .
C29 H21 0.9300 .
C30 C31 1.349(4) .
C30 H22 0.9300 .
C31 H24 0.9300 .
C32 H23 0.9300 .
C33 C34 1.353(3) .
C33 H26 0.9300 .
C34 H27 0.9300 .

loop_
_geom_torsion_atom_site_label_1
_geom_torsion_atom_site_label_2
_geom_torsion_atom_site_label_3
_geom_torsion_atom_site_label_4
_geom_torsion
_geom_torsion_site_symmetry_1
_geom_torsion_site_symmetry_4
Ni1 O2 C38 O1 167.51(19) 2 .
Ni1 O2 C38 C38 -10.9(3) 2 2
Ni1 O1 C38 O2 168.46(18) . .
Ni1 O1 C38 C38 -13.2(3) . 2
C34 N7 C1 N4 0.0(3) . .
Ni1 N7 C1 N4 -179.94(15) . .
C33 N4 C1 N7 -0.6(3) . .
C2 N4 C1 N7 -177.1(2) . .
C1 N4 C2 C3 127.5(3) . .
C33 N4 C2 C3 -48.3(4) . .
C1 N4 C2 C6 -51.4(4) . .
C33 N4 C2 C6 132.8(3) . .
C6 C2 C3 C4 1.5(4) . .
N4 C2 C3 C4 -177.4(2) . .
C5 C35 C4 C3 -3.3(4) . .
C7 C35 C4 C3 -178.9(2) . .
C2 C3 C4 C35 0.9(4) . .
C4 C35 C5 C6 3.4(4) . .
C7 C35 C5 C6 179.3(2) . .
C3 C2 C6 C5 -1.4(4) . .
N4 C2 C6 C5 177.5(2) . .
C35 C5 C6 C2 -1.2(4) . .
C4 C35 C7 C8 115.4(2) . .
C5 C35 C7 C8 -60.1(3) . .
C4 C35 C7 C37 -121.5(2) . .
C5 C35 C7 C37 62.9(3) . .
C4 C35 C7 C36 -4.6(3) . .
C5 C35 C7 C36 179.8(2) . .
C25 C37 C7 C8 -64.2(3) . .
C29 C37 C7 C8 119.7(3) . .
C25 C37 C7 C35 177.2(2) . .
C29 C37 C7 C35 1.0(3) . .
C25 C37 C7 C36 57.3(3) . .
C29 C37 C7 C36 -118.8(2) . .
C17 C36 C7 C8 -1.4(3) . .
C21 C36 C7 C8 178.0(2) . .
C17 C36 C7 C35 115.0(2) . .
C21 C36 C7 C35 -65.6(3) . .
C17 C36 C7 C37 -123.9(2) . .
C21 C36 C7 C37 55.4(3) . .
C35 C7 C8 C9 -54.0(2) . .
C37 C7 C8 C9 -176.6(2) . .
C36 C7 C8 C9 65.4(3) . .
C35 C7 C8 C13 123.9(2) . .
C37 C7 C8 C13 1.4(3) . .
C36 C7 C8 C13 -116.7(2) . .
C13 C8 C9 C10 4.4(4) . .
C7 C8 C9 C10 -177.5(2) . .
C8 C9 C10 C11 -1.4(4) . .
C9 C10 C11 C12 -2.0(4) . .
C9 C10 C11 N6 178.1(2) . .
C16 N6 C11 C12 -141.9(3) . .
C14 N6 C11 C12 43.1(4) . .
C16 N6 C11 C10 38.0(3) . .
C14 N6 C11 C10 -137.0(3) . .
C10 C11 C12 C13 2.3(4) . .
N6 C11 C12 C13 -177.8(2) . .
C9 C8 C13 C12 -4.0(4) . .
C7 C8 C13 C12 178.0(2) . .
C11 C12 C13 C8 0.8(4) . .
C16 N6 C14 C15 3.1(4) . .
C11 N6 C14 C15 179.0(3) . .
C16 N5 C15 C14 -0.6(4) . .
Ni1 N5 C15 C14 175.8(3) 2_556 .
N6 C14 C15 N5 -1.6(5) . .
C14 N6 C16 N5 -3.8(3) . .
C11 N6 C16 N5 -179.6(2) . .
C15 N5 C16 N6 2.8(3) . .
Ni1 N5 C16 N6 -174.16(15) 2_556 .
C21 C36 C17 C18 4.5(4) . .
C7 C36 C17 C18 -176.1(2) . .
C36 C17 C18 C19 -0.7(4) . .
C17 C18 C19 C20 -3.4(4) . .
C17 C18 C19 N8 173.7(2) . .
C22 N8 C19 C18 -137.3(3) . .
C24 N8 C19 C18 37.0(4) . .
C22 N8 C19 C20 39.8(4) . .
C24 N8 C19 C20 -145.9(3) . .
C18 C19 C20 C21 3.4(4) . .
N8 C19 C20 C21 -173.7(2) . .
C19 C20 C21 C36 0.6(4) . .
C17 C36 C21 C20 -4.5(4) . .
C7 C36 C21 C20 176.1(2) . .
C23 N2 C22 N8 -1.0(3) . .
Ni1 N2 C22 N8 -168.26(16) 2_566 .
C24 N8 C22 N2 0.4(3) . .
C19 N8 C22 N2 175.8(2) . .
C22 N2 C23 C24 1.3(4) . .
Ni1 N2 C23 C24 168.0(2) 2_566 .
N2 C23 C24 N8 -1.1(4) . .
C22 N8 C24 C23 0.5(4) . .
C19 N8 C24 C23 -174.6(3) . .
C29 C37 C25 C26 -1.6(4) . .
C7 C37 C25 C26 -178.0(2) . .
C37 C25 C26 C27 1.7(4) . .
C25 C26 C27 C28 -1.0(4) . .
C25 C26 C27 N1 179.9(2) . .
C32 N1 C27 C26 -60.6(4) . .
C30 N1 C27 C26 129.4(3) . .
C32 N1 C27 C28 120.3(3) . .
C30 N1 C27 C28 -49.7(4) . .
C26 C27 C28 C29 0.4(5) . .
N1 C27 C28 C29 179.4(3) . .
C27 C28 C29 C37 -0.3(5) . .
C25 C37 C29 C28 0.9(4) . .
C7 C37 C29 C28 177.1(3) . .
C32 N1 C30 C31 5.3(4) . .
C27 N1 C30 C31 177.0(3) . .
N1 C30 C31 N3 -2.2(4) . .
C32 N3 C31 C30 -1.7(4) . .
Ni1 N3 C31 C30 -171.5(3) 2_666 .
C31 N3 C32 N1 5.4(3) . .
Ni1 N3 C32 N1 174.45(17) 2_666 .
C30 N1 C32 N3 -7.0(4) . .
C27 N1 C32 N3 -178.4(2) . .
C1 N4 C33 C34 1.0(3) . .
C2 N4 C33 C34 177.5(2) . .
N4 C33 C34 N7 -1.1(3) . .
C1 N7 C34 C33 0.7(3) . .
Ni1 N7 C34 C33 -179.39(18) . .
